data_2022298
loop_
_publ_author_name
'Shishkina, Svitlana V.'
'Konovalova, Irina S.'
'Kovalenko, Sergiy M.'
'Kravchenko, Dmitriy V.'
'Bunyatyan, Natalya D.'

_publ_section_title
;
 Polymorphism of methyl 4-amino-3-phenylisothiazole-5-carboxylate: an
 experimental and theoretical study
;
_journal_coeditor_code VP3011
_journal_issue 1
_journal_name_full 'Acta Crystallographica Section C'
_journal_page_first 40
_journal_page_last 48
_journal_paper_doi 10.1107/S2053229620016356
_journal_volume 77
_journal_year 2021
_chemical_formula_iupac 'C11 H10 N2 O2 S'
_chemical_formula_moiety 'C11 H10 N2 O2 S'
_chemical_formula_sum 'C11 H10 N2 O2 S'
_chemical_formula_weight 234.27
_chemical_name_systematic
;
Methyl 4-amino-3-phenylisothiazole-5-carboxylate
;
_space_group_crystal_system orthorhombic
_space_group_IT_number 61
_space_group_name_Hall '-P 2ac 2ab'
_space_group_name_H-M_alt 'P b c a'
_atom_sites_solution_hydrogens mixed
_audit_creation_method SHELXL-2016/6
_cell_angle_alpha 90
_cell_angle_beta 90
_cell_angle_gamma 90
_cell_formula_units_Z 8
_cell_length_a 6.9210(9)
_cell_length_b 7.2371(17)
_cell_length_c 42.396(8)
_cell_measurement_reflns_used 1207
_cell_measurement_temperature 293(2)
_cell_measurement_theta_max 23.23
_cell_measurement_theta_min 4.08
_cell_volume 2123.5(7)
_computing_cell_refinement
;
CrysAlis PRO (Rigaku OD, 2018)
;
_computing_data_collection
;
CrysAlis PRO (Rigaku OD, 2018)
;
_computing_data_reduction
;
CrysAlis PRO (Rigaku OD, 2018)
;
_computing_molecular_graphics
;
Mercury (Macrae <i>et al.</i>,  2020)
;
_computing_publication_material
;
SHELXL2016 (Sheldrick, 2015b)
;
_computing_structure_refinement
;
SHELXL2016 (Sheldrick, 2015b)
;
_computing_structure_solution
;
SHELXT2014 (Sheldrick, 2015a)
;
_diffrn_ambient_temperature 293(2)
_diffrn_detector_area_resol_mean 16.1827
_diffrn_measured_fraction_theta_full 0.998
_diffrn_measured_fraction_theta_max 0.998
_diffrn_measurement_device_type 'Rigaku Xcalibur Sapphire3'
_diffrn_measurement_method '\w scans'
_diffrn_radiation_type MoK\a
_diffrn_radiation_wavelength 0.71073
_diffrn_reflns_av_R_equivalents 0.1048
_diffrn_reflns_av_unetI/netI 0.0656
_diffrn_reflns_limit_h_max 7
_diffrn_reflns_limit_h_min -8
_diffrn_reflns_limit_k_max 8
_diffrn_reflns_limit_k_min -8
_diffrn_reflns_limit_l_max 46
_diffrn_reflns_limit_l_min -50
_diffrn_reflns_number 13405
_diffrn_reflns_theta_full 24.997
_diffrn_reflns_theta_max 24.997
_diffrn_reflns_theta_min 3.096
_diffrn_source 'Enhance (Mo) X-ray Source'
_exptl_absorpt_coefficient_mu 0.290
_exptl_absorpt_correction_T_max 1.000
_exptl_absorpt_correction_T_min 0.373
_exptl_absorpt_correction_type multi-scan
_exptl_absorpt_process_details
;
(CrysAlis PRO; Rigaku OD, 2018)
;
_exptl_crystal_colour colourless
_exptl_crystal_density_diffrn 1.466
_exptl_crystal_description stick
_exptl_crystal_F_000 976
_exptl_crystal_size_max 0.200
_exptl_crystal_size_mid 0.050
_exptl_crystal_size_min 0.050
_refine_diff_density_max 0.264
_refine_diff_density_min -0.322
_refine_ls_extinction_method none
_refine_ls_goodness_of_fit_ref 1.044
_refine_ls_hydrogen_treatment mixed
_refine_ls_matrix_type full
_refine_ls_number_parameters 154
_refine_ls_number_reflns 1868
_refine_ls_number_restraints 0
_refine_ls_restrained_S_all 1.044
_refine_ls_R_factor_all 0.0900
_refine_ls_R_factor_gt 0.0561
_refine_ls_shift/su_max 0.001
_refine_ls_shift/su_mean 0.000
_refine_ls_structure_factor_coef Fsqd
_refine_ls_weighting_details 'w=1/[\s^2^(Fo^2^)+(0.0630P)^2^] where P=(Fo^2^+2Fc^2^)/3'
_refine_ls_weighting_scheme calc
_refine_ls_wR_factor_gt 0.1291
_refine_ls_wR_factor_ref 0.1460
_reflns_number_gt 1262
_reflns_number_total 1868
_reflns_threshold_expression 'I > 2\s(I)'
_cod_data_source_file vp3011sup1.cif
_cod_data_source_block 1b
_cod_depositor_comments 'Adding full bibliography for 2022297--2022298.cif.'
_cod_database_code 2022298
_cod_database_fobs_code 2022298
_shelx_space_group_comment
;
The symmetry employed for this shelxl refinement is uniquely defined
by the following loop, which should always be used as a source of
symmetry information in preference to the above space-group names.
They are only intended as comments.
;
_shelx_estimated_absorpt_t_min 0.944
_shelx_estimated_absorpt_t_max 0.986

loop_
_space_group_symop_operation_xyz
'x, y, z'
'-x+1/2, -y, z+1/2'
'-x, y+1/2, -z+1/2'
'x+1/2, -y+1/2, -z'
'-x, -y, -z'
'x-1/2, y, -z-1/2'
'x, -y-1/2, z-1/2'
'-x-1/2, y-1/2, z'

loop_
_atom_site_type_symbol
_atom_site_label
_atom_site_fract_x
_atom_site_fract_y
_atom_site_fract_z
_atom_site_U_iso_or_equiv
_atom_site_adp_type
_atom_site_calc_flag
_atom_site_occupancy
_atom_site_disorder_assembly
_atom_site_disorder_group
S S1 0.42918(11) 0.59107(14) 0.57558(2) 0.0505(3) Uani d 1 . .
O O1 0.9859(3) 0.6044(3) 0.55881(6) 0.0570(7) Uani d 1 . .
O O2 0.7258(3) 0.6860(4) 0.53025(5) 0.0567(7) Uani d 1 . .
N N1 0.3778(4) 0.5226(4) 0.61153(6) 0.0466(7) Uani d 1 . .
N N2 0.8945(4) 0.4892(5) 0.62263(8) 0.0507(8) Uani d 1 . .
H H2NA 1.005(6) 0.504(6) 0.6095(11) 0.087(14) Uiso d 1 . .
H H2NB 0.906(5) 0.447(4) 0.6411(9) 0.050(11) Uiso d 1 . .
C C1 0.5377(4) 0.4890(4) 0.62771(8) 0.0383(8) Uani d 1 . .
C C2 0.7147(4) 0.5166(4) 0.61061(7) 0.0376(8) Uani d 1 . .
C C3 0.6725(4) 0.5760(4) 0.58047(7) 0.0395(8) Uani d 1 . .
C C4 0.8140(5) 0.6202(5) 0.55628(8) 0.0444(8) Uani d 1 . .
C C5 0.8505(6) 0.7393(5) 0.50457(9) 0.0676(12) Uani d 1 . .
H H5A 0.918208 0.632711 0.496880 0.101 Uiso calc 1 . .
H H5B 0.941971 0.829417 0.511872 0.101 Uiso calc 1 . .
H H5C 0.774296 0.791444 0.487871 0.101 Uiso calc 1 . .
C C6 0.5208(4) 0.4307(4) 0.66074(8) 0.0392(8) Uani d 1 . .
C C7 0.3810(5) 0.3026(4) 0.66978(9) 0.0487(9) Uani d 1 . .
H H7 0.297328 0.253813 0.654777 0.058 Uiso calc 1 . .
C C8 0.3661(6) 0.2480(5) 0.70069(9) 0.0529(9) Uani d 1 . .
H H8 0.271709 0.162904 0.706452 0.063 Uiso calc 1 . .
C C9 0.4882(6) 0.3172(5) 0.72311(9) 0.0575(10) Uani d 1 . .
H H9 0.478398 0.277382 0.743911 0.069 Uiso calc 1 . .
C C10 0.6267(5) 0.4466(5) 0.71482(9) 0.0514(9) Uani d 1 . .
H H10 0.708180 0.496064 0.730091 0.062 Uiso calc 1 . .
C C11 0.6431(5) 0.5016(4) 0.68392(8) 0.0447(8) Uani d 1 . .
H H11 0.737122 0.587405 0.678373 0.054 Uiso calc 1 . .

loop_
_atom_site_aniso_label
_atom_site_aniso_U_11
_atom_site_aniso_U_22
_atom_site_aniso_U_33
_atom_site_aniso_U_12
_atom_site_aniso_U_13
_atom_site_aniso_U_23
S1 0.0392(5) 0.0746(7) 0.0378(6) 0.0036(4) 0.0012(4) 0.0091(5)
O1 0.0384(13) 0.0772(17) 0.0553(18) 0.0025(13) 0.0042(12) 0.0094(13)
O2 0.0476(13) 0.0870(19) 0.0354(14) 0.0057(13) 0.0112(11) 0.0155(13)
N1 0.0425(16) 0.0628(18) 0.0344(17) 0.0012(14) 0.0019(13) 0.0047(15)
N2 0.0399(18) 0.074(2) 0.038(2) -0.0018(17) -0.0002(15) 0.0025(18)
C1 0.0399(19) 0.0397(17) 0.035(2) 0.0024(15) 0.0020(14) 0.0002(16)
C2 0.0371(17) 0.0383(17) 0.0374(19) -0.0015(15) -0.0007(15) -0.0054(15)
C3 0.0411(18) 0.0488(19) 0.0285(18) 0.0028(16) 0.0010(14) 0.0009(15)
C4 0.043(2) 0.050(2) 0.040(2) -0.0011(17) 0.0048(16) 0.0000(16)
C5 0.067(2) 0.092(3) 0.044(2) 0.003(2) 0.023(2) 0.023(2)
C6 0.0440(18) 0.0403(17) 0.033(2) 0.0053(16) 0.0019(15) -0.0003(15)
C7 0.0491(19) 0.052(2) 0.045(2) -0.0077(18) 0.0061(16) -0.0009(17)
C8 0.061(2) 0.054(2) 0.044(2) -0.0070(18) 0.0157(19) 0.0036(18)
C9 0.074(3) 0.060(2) 0.038(3) 0.013(2) 0.011(2) 0.006(2)
C10 0.058(2) 0.056(2) 0.040(2) 0.0051(19) -0.0040(17) -0.0039(18)
C11 0.0473(19) 0.0484(19) 0.038(2) -0.0044(17) 0.0044(16) -0.0001(17)

loop_
_atom_type_symbol
_atom_type_description
_atom_type_scat_dispersion_real
_atom_type_scat_dispersion_imag
_atom_type_scat_source
C C 0.0033 0.0016 'International Tables Vol C Tables 4.2.6.8 and 6.1.1.4'
H H 0.0000 0.0000 'International Tables Vol C Tables 4.2.6.8 and 6.1.1.4'
N N 0.0061 0.0033 'International Tables Vol C Tables 4.2.6.8 and 6.1.1.4'
O O 0.0106 0.0060 'International Tables Vol C Tables 4.2.6.8 and 6.1.1.4'
S S 0.1246 0.1234 'International Tables Vol C Tables 4.2.6.8 and 6.1.1.4'

loop_
_geom_angle_atom_site_label_1
_geom_angle_atom_site_label_2
_geom_angle_atom_site_label_3
_geom_angle_site_symmetry_1
_geom_angle_site_symmetry_3
_geom_angle
_geom_angle_publ_flag
N1 S1 C3 . . 94.70(14) ?
C4 O2 C5 . . 116.2(3) ?
C1 N1 S1 . . 110.8(2) ?
C2 N2 H2NA . . 120(3) ?
C2 N2 H2NB . . 119(2) ?
H2NA N2 H2NB . . 121(4) ?
N1 C1 C2 . . 115.2(3) ?
N1 C1 C6 . . 118.7(3) ?
C2 C1 C6 . . 126.1(3) ?
N2 C2 C3 . . 125.9(3) ?
N2 C2 C1 . . 124.8(3) ?
C3 C2 C1 . . 109.3(3) ?
C2 C3 C4 . . 125.4(3) ?
C2 C3 S1 . . 110.0(2) ?
C4 C3 S1 . . 124.6(2) ?
O1 C4 O2 . . 123.8(3) ?
O1 C4 C3 . . 125.7(3) ?
O2 C4 C3 . . 110.5(3) ?
O2 C5 H5A . . 109.5 ?
O2 C5 H5B . . 109.5 ?
H5A C5 H5B . . 109.5 ?
O2 C5 H5C . . 109.5 ?
H5A C5 H5C . . 109.5 ?
H5B C5 H5C . . 109.5 ?
C7 C6 C11 . . 118.2(3) ?
C7 C6 C1 . . 120.6(3) ?
C11 C6 C1 . . 121.2(3) ?
C8 C7 C6 . . 120.4(3) ?
C8 C7 H7 . . 119.8 ?
C6 C7 H7 . . 119.8 ?
C9 C8 C7 . . 120.8(3) ?
C9 C8 H8 . . 119.6 ?
C7 C8 H8 . . 119.6 ?
C8 C9 C10 . . 119.9(4) ?
C8 C9 H9 . . 120.0 ?
C10 C9 H9 . . 120.0 ?
C11 C10 C9 . . 119.6(3) ?
C11 C10 H10 . . 120.2 ?
C9 C10 H10 . . 120.2 ?
C10 C11 C6 . . 121.0(3) ?
C10 C11 H11 . . 119.5 ?
C6 C11 H11 . . 119.5 ?

loop_
_geom_bond_atom_site_label_1
_geom_bond_atom_site_label_2
_geom_bond_site_symmetry_2
_geom_bond_distance
_geom_bond_publ_flag
S1 N1 . 1.642(3) ?
S1 C3 . 1.701(3) ?
O1 C4 . 1.200(4) ?
O2 C4 . 1.348(4) ?
O2 C5 . 1.442(4) ?
N1 C1 . 1.324(4) ?
N2 C2 . 1.360(4) ?
N2 H2NA . 0.95(5) ?
N2 H2NB . 0.85(4) ?
C1 C2 . 1.438(4) ?
C1 C6 . 1.467(5) ?
C2 C3 . 1.379(4) ?
C3 C4 . 1.453(4) ?
C5 H5A . 0.9600 ?
C5 H5B . 0.9600 ?
C5 H5C . 0.9600 ?
C6 C7 . 1.394(4) ?
C6 C11 . 1.395(5) ?
C7 C8 . 1.373(5) ?
C7 H7 . 0.9300 ?
C8 C9 . 1.367(5) ?
C8 H8 . 0.9300 ?
C9 C10 . 1.386(5) ?
C9 H9 . 0.9300 ?
C10 C11 . 1.374(4) ?
C10 H10 . 0.9300 ?
C11 H11 . 0.9300 ?

loop_
_geom_hbond_atom_site_label_D
_geom_hbond_atom_site_label_H
_geom_hbond_atom_site_label_A
_geom_hbond_site_symmetry_A
_geom_hbond_distance_DH
_geom_hbond_distance_HA
_geom_hbond_distance_DA
_geom_hbond_angle_DHA
N2 H2NA O1 . 0.95(5) 2.27(5) 2.901(5) 123(3)
N2 H2NA N1 1_655 0.95(5) 2.58(4) 3.386(4) 142(4)

loop_
_geom_torsion_atom_site_label_1
_geom_torsion_atom_site_label_2
_geom_torsion_atom_site_label_3
_geom_torsion_atom_site_label_4
_geom_torsion_site_symmetry_1
_geom_torsion_site_symmetry_2
_geom_torsion_site_symmetry_3
_geom_torsion_site_symmetry_4
_geom_torsion
_geom_torsion_publ_flag
C3 S1 N1 C1 . . . . 0.4(3) ?
S1 N1 C1 C2 . . . . -0.8(4) ?
S1 N1 C1 C6 . . . . 178.5(2) ?
N1 C1 C2 N2 . . . . -179.6(3) ?
C6 C1 C2 N2 . . . . 1.2(5) ?
N1 C1 C2 C3 . . . . 0.8(4) ?
C6 C1 C2 C3 . . . . -178.4(3) ?
N2 C2 C3 C4 . . . . -0.2(5) ?
C1 C2 C3 C4 . . . . 179.4(3) ?
N2 C2 C3 S1 . . . . -180.0(3) ?
C1 C2 C3 S1 . . . . -0.4(3) ?
N1 S1 C3 C2 . . . . 0.0(2) ?
N1 S1 C3 C4 . . . . -179.8(3) ?
C5 O2 C4 O1 . . . . -0.2(5) ?
C5 O2 C4 C3 . . . . 178.6(3) ?
C2 C3 C4 O1 . . . . 3.0(6) ?
S1 C3 C4 O1 . . . . -177.2(3) ?
C2 C3 C4 O2 . . . . -175.8(3) ?
S1 C3 C4 O2 . . . . 4.0(4) ?
N1 C1 C6 C7 . . . . 42.1(4) ?
C2 C1 C6 C7 . . . . -138.8(3) ?
N1 C1 C6 C11 . . . . -137.7(3) ?
C2 C1 C6 C11 . . . . 41.4(5) ?
C11 C6 C7 C8 . . . . -0.3(5) ?
C1 C6 C7 C8 . . . . 179.8(3) ?
C6 C7 C8 C9 . . . . -0.3(5) ?
C7 C8 C9 C10 . . . . 1.2(6) ?
C8 C9 C10 C11 . . . . -1.4(5) ?
C9 C10 C11 C6 . . . . 0.8(5) ?
C7 C6 C11 C10 . . . . 0.1(5) ?
C1 C6 C11 C10 . . . . 180.0(3) ?
